data_4066360
loop_
_publ_author_name
'Egbert, Jonathan D.'
'Heinekey, D. Michael'

_publ_section_title
;
 Dihydrogen Complexes of the Chromium Group: Synthesis and
 Characterization of (Arene)M(CO)2(H2) Complexes
;
_journal_issue 15
_journal_name_full Organometallics
_journal_page_first 3387
_journal_paper_doi 10.1021/om100416w
_journal_volume 29
_journal_year 2010
_chemical_formula_moiety 'C34 H50 Mo2 O4'
_chemical_formula_sum 'C34 H50 Mo2 O4'
_chemical_formula_weight 714.62
_chemical_name_common JDEMo1
_chemical_name_systematic
;
JDEMo1
;
_space_group_IT_number 14
_symmetry_cell_setting monoclinic
_symmetry_Int_Tables_number 14
_symmetry_space_group_name_Hall '-P 2ybc'
_symmetry_space_group_name_H-M 'P 1 21/c 1'
_atom_sites_solution_hydrogens geom
_atom_sites_solution_primary direct
_atom_sites_solution_secondary difmap
_audit_conform_dict_location ftp://ftp.iucr.org/pub/cif_core.dic
_audit_conform_dict_name cif_core.dic
_audit_conform_dict_version 2.4
_audit_creation_date 2010-02-16T13:38:27-00:00
_audit_creation_method 'WinGX routine CIF_UPDATE'
_cell_angle_alpha 90
_cell_angle_beta 91.6610(10)
_cell_angle_gamma 90
_cell_formula_units_Z 4
_cell_length_a 11.2732(3)
_cell_length_b 15.6169(4)
_cell_length_c 18.6994(4)
_cell_measurement_reflns_used 408
_cell_measurement_temperature 100(2)
_cell_measurement_theta_max 20
_cell_measurement_theta_min 3
_cell_volume 3290.69(14)
_computing_cell_refinement 'SAINT (Bruker, 2007)'
_computing_data_collection 'APEX2 (Bruker, 2007)'
_computing_data_reduction 'SAINT (Bruker, 2007)'
_computing_molecular_graphics 'ORTEP-3 for Windows (Farrugia, 1997)'
_computing_publication_material 'SHELXL-97 (Sheldrick, 1997)'
_computing_structure_refinement 'SHELXL-97 (Sheldrick, 2008)'
_computing_structure_solution 'SHELXS97 (Sheldrick, 1997)'
_diffrn_ambient_temperature 100(2)
_diffrn_measured_fraction_theta_full 1
_diffrn_measured_fraction_theta_max 0.992
_diffrn_measurement_device_type 'Bruker APEXII CCD area-detector'
_diffrn_measurement_method '\f and \w scans'
_diffrn_radiation_monochromator graphite
_diffrn_radiation_type MoK\a
_diffrn_radiation_wavelength 0.71073
_diffrn_reflns_av_R_equivalents 0.0217
_diffrn_reflns_av_unetI/netI 0.0202
_diffrn_reflns_limit_h_max 16
_diffrn_reflns_limit_h_min -15
_diffrn_reflns_limit_k_max 22
_diffrn_reflns_limit_k_min -21
_diffrn_reflns_limit_l_max 26
_diffrn_reflns_limit_l_min -26
_diffrn_reflns_number 37273
_diffrn_reflns_theta_full 25
_diffrn_reflns_theta_max 30.57
_diffrn_reflns_theta_min 1.7
_diffrn_source 'fine-focus sealed tube'
_exptl_absorpt_coefficient_mu 0.796
_exptl_absorpt_correction_T_max 0.9246
_exptl_absorpt_correction_T_min 0.8765
_exptl_absorpt_correction_type multi-scan
_exptl_absorpt_process_details '(SADABS; Bruker, 2007)'
_exptl_crystal_colour black
_exptl_crystal_density_diffrn 1.442
_exptl_crystal_density_method 'not measured'
_exptl_crystal_description prism
_exptl_crystal_F_000 1480
_exptl_crystal_size_max 0.17
_exptl_crystal_size_mid 0.17
_exptl_crystal_size_min 0.1
_refine_diff_density_max 0.624
_refine_diff_density_min -0.399
_refine_diff_density_rms 0.064
_refine_ls_extinction_method none
_refine_ls_goodness_of_fit_ref 1.001
_refine_ls_hydrogen_treatment mixed
_refine_ls_matrix_type full
_refine_ls_number_parameters 381
_refine_ls_number_reflns 10033
_refine_ls_number_restraints 0
_refine_ls_restrained_S_all 1.001
_refine_ls_R_factor_all 0.0255
_refine_ls_R_factor_gt 0.0205
_refine_ls_shift/su_max 0.004
_refine_ls_shift/su_mean 0
_refine_ls_structure_factor_coef Fsqd
_refine_ls_weighting_details 'calc w=1/[\s^2^(Fo^2^)+(0.0268P)^2^+1.7583P] where P=(Fo^2^+2Fc^2^)/3'
_refine_ls_weighting_scheme calc
_refine_ls_wR_factor_gt 0.0512
_refine_ls_wR_factor_ref 0.0543
_reflns_number_gt 8929
_reflns_number_total 10033
_reflns_threshold_expression >2\s(I)
_cod_data_source_file om100416w_si_001.cif
_cod_data_source_block jdemo1_0m
_cod_depositor_comments
;
The following automatic conversions were performed:

'_symmetry_cell_setting' value 'Monoclinic' changed to 'monoclinic'
according to /home/saulius/struct/CIF-dictionaries/cif_core.dic
dictionary named 'cif_core.dic' version 2.4.1 from 2010-06-29.

Automatic conversion script
Id: cif_fix_values 1715 2011-07-08 13:25:40Z adriana 
;
_cod_original_sg_symbol_H-M 'P 21/c'
_cod_database_code 4066360

loop_
_symmetry_equiv_pos_as_xyz
'x, y, z'
'-x, y+1/2, -z+1/2'
'-x, -y, -z'
'x, -y-1/2, z-1/2'

loop_
_atom_site_label
_atom_site_type_symbol
_atom_site_fract_x
_atom_site_fract_y
_atom_site_fract_z
_atom_site_U_iso_or_equiv
_atom_site_adp_type
_atom_site_occupancy
_atom_site_symmetry_multiplicity
_atom_site_calc_flag
_atom_site_refinement_flags
C1 C 0.23415(11) 0.60755(9) 0.26335(7) 0.0152(2) Uani 1 1 d .
C2 C 0.28460(11) 0.70201(9) 0.37642(7) 0.0143(2) Uani 1 1 d .
C3 C 0.01347(11) 0.81260(8) 0.26967(7) 0.0124(2) Uani 1 1 d .
H3 H 0.0214 0.8619 0.2404 0.015 Uiso 1 1 calc R
C4 C 0.03600(11) 0.82048(8) 0.34397(7) 0.0126(2) Uani 1 1 d .
C5 C 0.03500(11) 0.74429(9) 0.38525(6) 0.0127(2) Uani 1 1 d .
H5 H 0.0552 0.7475 0.4349 0.015 Uiso 1 1 calc R
C6 C 0.00496(11) 0.66356(8) 0.35510(7) 0.0123(2) Uani 1 1 d .
C7 C -0.02245(11) 0.66018(8) 0.28061(7) 0.0128(2) Uani 1 1 d .
H7 H -0.0427 0.6067 0.2594 0.015 Uiso 1 1 calc R
C8 C -0.02048(11) 0.73422(8) 0.23701(6) 0.0122(2) Uani 1 1 d .
C9 C -0.05735(12) 0.73455(9) 0.15874(7) 0.0153(2) Uani 1 1 d .
H9 H -0.0102 0.78 0.1348 0.018 Uiso 1 1 calc R
C10 C -0.18796(14) 0.75949(12) 0.15110(8) 0.0284(3) Uani 1 1 d .
H10A H -0.2365 0.7168 0.1751 0.043 Uiso 1 1 calc R
H10B H -0.2114 0.762 0.1003 0.043 Uiso 1 1 calc R
H10C H -0.1999 0.8157 0.173 0.043 Uiso 1 1 calc R
C11 C -0.03354(17) 0.65054(11) 0.12093(8) 0.0303(4) Uani 1 1 d .
H11A H 0.0496 0.6341 0.1293 0.045 Uiso 1 1 calc R
H11B H -0.0496 0.6574 0.0695 0.045 Uiso 1 1 calc R
H11C H -0.0853 0.6059 0.1396 0.045 Uiso 1 1 calc R
C12 C 0.05434(12) 0.90805(8) 0.37699(7) 0.0145(2) Uani 1 1 d .
H12 H 0.072 0.949 0.3376 0.017 Uiso 1 1 calc R
C13 C 0.15738(13) 0.91154(10) 0.43129(8) 0.0220(3) Uani 1 1 d .
H13A H 0.1407 0.8739 0.4717 0.033 Uiso 1 1 calc R
H13B H 0.1676 0.9704 0.4485 0.033 Uiso 1 1 calc R
H13C H 0.2302 0.8926 0.4086 0.033 Uiso 1 1 calc R
C14 C -0.06234(13) 0.93646(9) 0.41029(8) 0.0198(3) Uani 1 1 d .
H14A H -0.1242 0.9417 0.3727 0.03 Uiso 1 1 calc R
H14B H -0.0507 0.9919 0.434 0.03 Uiso 1 1 calc R
H14C H -0.0865 0.8938 0.4455 0.03 Uiso 1 1 calc R
C15 C -0.00287(12) 0.58632(9) 0.40382(7) 0.0150(2) Uani 1 1 d .
H15 H 0.061 0.5919 0.4418 0.018 Uiso 1 1 calc R
C16 C 0.01502(13) 0.50102(9) 0.36590(8) 0.0192(3) Uani 1 1 d .
H16A H -0.0518 0.4906 0.3323 0.029 Uiso 1 1 calc R
H16B H 0.0193 0.4548 0.4013 0.029 Uiso 1 1 calc R
H16C H 0.089 0.5028 0.3397 0.029 Uiso 1 1 calc R
C17 C -0.12239(14) 0.58697(10) 0.44082(8) 0.0247(3) Uani 1 1 d .
H17A H -0.1296 0.6398 0.4687 0.037 Uiso 1 1 calc R
H17B H -0.127 0.5374 0.4728 0.037 Uiso 1 1 calc R
H17C H -0.1869 0.5841 0.4047 0.037 Uiso 1 1 calc R
C18 C 0.22922(12) 0.83614(9) 0.11808(7) 0.0167(2) Uani 1 1 d .
C19 C 0.28116(12) 0.92961(9) 0.23152(7) 0.0159(2) Uani 1 1 d .
C20 C 0.50019(11) 0.72442(8) 0.22593(7) 0.0128(2) Uani 1 1 d .
H20 H 0.4909 0.6756 0.2556 0.015 Uiso 1 1 calc R
C21 C 0.47946(11) 0.71573(8) 0.15152(7) 0.0131(2) Uani 1 1 d .
C22 C 0.48208(11) 0.79119(8) 0.10950(7) 0.0131(2) Uani 1 1 d .
H22 H 0.4636 0.7874 0.0597 0.016 Uiso 1 1 calc R
C23 C 0.51140(11) 0.87223(8) 0.13929(6) 0.0122(2) Uani 1 1 d .
C24 C 0.53755(11) 0.87650(8) 0.21400(6) 0.0123(2) Uani 1 1 d .
H24 H 0.5577 0.9302 0.2349 0.015 Uiso 1 1 calc R
C25 C 0.53433(11) 0.80307(8) 0.25803(6) 0.0123(2) Uani 1 1 d .
C26 C 0.56916(12) 0.80437(9) 0.33681(7) 0.0153(2) Uani 1 1 d .
H26 H 0.517 0.7626 0.3615 0.018 Uiso 1 1 calc R
C27 C 0.55233(16) 0.89111(11) 0.37185(8) 0.0280(3) Uani 1 1 d .
H27A H 0.6082 0.9323 0.3521 0.042 Uiso 1 1 calc R
H27B H 0.567 0.886 0.4236 0.042 Uiso 1 1 calc R
H27C H 0.4709 0.911 0.3625 0.042 Uiso 1 1 calc R
C28 C 0.69706(14) 0.77310(13) 0.34672(9) 0.0302(4) Uani 1 1 d .
H28A H 0.7045 0.716 0.3255 0.045 Uiso 1 1 calc R
H28B H 0.7181 0.7703 0.3979 0.045 Uiso 1 1 calc R
H28C H 0.7506 0.8129 0.3231 0.045 Uiso 1 1 calc R
C29 C 0.46086(12) 0.62802(9) 0.11863(7) 0.0159(2) Uani 1 1 d .
H29 H 0.4413 0.5876 0.158 0.019 Uiso 1 1 calc R
C30 C 0.57773(14) 0.59816(10) 0.08689(8) 0.0224(3) Uani 1 1 d .
H30A H 0.6052 0.6411 0.053 0.034 Uiso 1 1 calc R
H30B H 0.5651 0.5435 0.062 0.034 Uiso 1 1 calc R
H30C H 0.6377 0.5907 0.1254 0.034 Uiso 1 1 calc R
C31 C 0.35957(14) 0.62475(10) 0.06335(9) 0.0263(3) Uani 1 1 d .
H31A H 0.2861 0.6437 0.0852 0.04 Uiso 1 1 calc R
H31B H 0.3498 0.5659 0.0459 0.04 Uiso 1 1 calc R
H31C H 0.3775 0.6626 0.0232 0.04 Uiso 1 1 calc R
C32 C 0.52453(11) 0.94908(9) 0.09080(7) 0.0141(2) Uani 1 1 d .
H32 H 0.4782 0.9371 0.0455 0.017 Uiso 1 1 calc R
C33 C 0.47732(13) 1.03234(9) 0.12168(8) 0.0203(3) Uani 1 1 d .
H33A H 0.3934 1.0253 0.1327 0.03 Uiso 1 1 calc R
H33B H 0.4855 1.0785 0.0866 0.03 Uiso 1 1 calc R
H33C H 0.5227 1.0468 0.1655 0.03 Uiso 1 1 calc R
C34 C 0.65500(13) 0.95869(10) 0.07160(8) 0.0224(3) Uani 1 1 d .
H34A H 0.7029 0.9701 0.1151 0.034 Uiso 1 1 calc R
H34B H 0.6632 1.0064 0.0381 0.034 Uiso 1 1 calc R
H34C H 0.6824 0.9057 0.0493 0.034 Uiso 1 1 calc R
O1 O 0.26884(10) 0.54195(7) 0.24320(6) 0.0228(2) Uani 1 1 d .
O2 O 0.34532(9) 0.69472(7) 0.42709(5) 0.0214(2) Uani 1 1 d .
O3 O 0.16663(10) 0.84404(8) 0.06849(6) 0.0261(2) Uani 1 1 d .
O4 O 0.24703(10) 0.99514(7) 0.25221(6) 0.0234(2) Uani 1 1 d .
Mo1 Mo 0.169481(9) 0.715100(7) 0.296998(5) 0.00976(3) Uani 1 1 d .
Mo2 Mo 0.345193(9) 0.822091(7) 0.197069(5) 0.01012(3) Uani 1 1 d .
H1 H 0.231(2) 0.7373(15) 0.2068(12) 0.049(7) Uiso 1 1 d .
H2 H 0.2821(19) 0.7988(14) 0.2868(11) 0.041(6) Uiso 1 1 d .

loop_
_atom_site_aniso_label
_atom_site_aniso_U_11
_atom_site_aniso_U_22
_atom_site_aniso_U_33
_atom_site_aniso_U_23
_atom_site_aniso_U_13
_atom_site_aniso_U_12
C1 0.0128(5) 0.0165(6) 0.0162(5) 0.0012(5) 0.0010(4) 0.0002(5)
C2 0.0124(5) 0.0152(6) 0.0155(5) -0.0001(5) 0.0024(4) 0.0009(5)
C3 0.0104(5) 0.0125(6) 0.0141(5) 0.0005(4) 0.0004(4) 0.0016(4)
C4 0.0104(5) 0.0133(6) 0.0143(5) -0.0015(4) 0.0019(4) 0.0004(4)
C5 0.0111(5) 0.0152(6) 0.0119(5) -0.0005(4) 0.0012(4) 0.0003(5)
C6 0.0090(5) 0.0145(6) 0.0135(5) 0.0010(4) 0.0008(4) -0.0013(4)
C7 0.0098(5) 0.0135(6) 0.0151(5) -0.0004(4) -0.0005(4) -0.0009(4)
C8 0.0088(5) 0.0155(6) 0.0123(5) -0.0003(4) -0.0002(4) 0.0014(4)
C9 0.0148(6) 0.0186(6) 0.0123(5) 0.0002(5) -0.0020(4) 0.0001(5)
C10 0.0193(7) 0.0427(10) 0.0226(7) -0.0020(7) -0.0077(5) 0.0075(7)
C11 0.0414(9) 0.0308(9) 0.0181(7) -0.0088(6) -0.0079(6) 0.0110(7)
C12 0.0155(6) 0.0122(6) 0.0157(5) -0.0022(4) 0.0011(4) 0.0001(5)
C13 0.0198(7) 0.0210(7) 0.0250(7) -0.0078(5) -0.0047(5) 0.0002(5)
C14 0.0200(6) 0.0188(7) 0.0209(6) -0.0033(5) 0.0039(5) 0.0034(5)
C15 0.0138(6) 0.0153(6) 0.0159(5) 0.0031(5) 0.0000(4) -0.0013(5)
C16 0.0194(6) 0.0139(6) 0.0241(6) 0.0024(5) 0.0005(5) -0.0010(5)
C17 0.0245(7) 0.0231(8) 0.0271(7) 0.0072(6) 0.0113(6) 0.0001(6)
C18 0.0134(6) 0.0208(7) 0.0160(6) 0.0016(5) 0.0031(4) 0.0018(5)
C19 0.0126(5) 0.0182(6) 0.0169(6) 0.0025(5) 0.0016(4) -0.0006(5)
C20 0.0101(5) 0.0140(6) 0.0144(5) 0.0017(4) 0.0000(4) 0.0007(4)
C21 0.0109(5) 0.0140(6) 0.0144(5) -0.0007(4) 0.0008(4) 0.0005(4)
C22 0.0113(5) 0.0159(6) 0.0120(5) -0.0008(4) 0.0005(4) 0.0009(5)
C23 0.0090(5) 0.0144(6) 0.0131(5) 0.0011(4) 0.0007(4) 0.0001(4)
C24 0.0100(5) 0.0140(6) 0.0130(5) -0.0004(4) -0.0001(4) -0.0011(4)
C25 0.0095(5) 0.0155(6) 0.0119(5) 0.0006(4) -0.0003(4) 0.0004(4)
C26 0.0157(6) 0.0188(6) 0.0114(5) 0.0021(5) -0.0018(4) -0.0017(5)
C27 0.0430(9) 0.0261(8) 0.0144(6) -0.0048(6) -0.0049(6) 0.0066(7)
C28 0.0219(7) 0.0449(10) 0.0231(7) -0.0033(7) -0.0107(6) 0.0088(7)
C29 0.0176(6) 0.0127(6) 0.0173(6) -0.0027(5) -0.0003(5) 0.0007(5)
C30 0.0232(7) 0.0196(7) 0.0244(7) -0.0061(5) 0.0036(5) 0.0026(6)
C31 0.0259(7) 0.0210(7) 0.0315(8) -0.0072(6) -0.0107(6) -0.0002(6)
C32 0.0129(5) 0.0165(6) 0.0128(5) 0.0028(4) 0.0004(4) -0.0007(5)
C33 0.0219(7) 0.0161(6) 0.0230(6) 0.0048(5) 0.0054(5) 0.0028(5)
C34 0.0173(6) 0.0248(7) 0.0254(7) 0.0092(6) 0.0072(5) 0.0018(6)
O1 0.0252(5) 0.0163(5) 0.0272(5) -0.0023(4) 0.0043(4) 0.0057(4)
O2 0.0191(5) 0.0277(6) 0.0172(4) 0.0009(4) -0.0038(4) 0.0034(4)
O3 0.0191(5) 0.0420(7) 0.0169(5) 0.0029(4) -0.0038(4) 0.0059(5)
O4 0.0249(5) 0.0174(5) 0.0281(5) -0.0017(4) 0.0051(4) 0.0046(4)
Mo1 0.00862(5) 0.01040(5) 0.01026(5) 0.00011(3) 0.00025(3) 0.00034(4)
Mo2 0.00859(5) 0.01133(5) 0.01042(5) 0.00090(3) 0.00010(3) 0.00022(4)

loop_
_atom_type_symbol
_atom_type_description
_atom_type_scat_dispersion_real
_atom_type_scat_dispersion_imag
_atom_type_scat_source
C C 0.0033 0.0016 'International Tables Vol C Tables 4.2.6.8 and 6.1.1.4'
H H 0 0 'International Tables Vol C Tables 4.2.6.8 and 6.1.1.4'
O O 0.0106 0.006 'International Tables Vol C Tables 4.2.6.8 and 6.1.1.4'
Mo Mo -1.6832 0.6857 'International Tables Vol C Tables 4.2.6.8 and 6.1.1.4'

loop_
_geom_angle_atom_site_label_1
_geom_angle_atom_site_label_2
_geom_angle_atom_site_label_3
_geom_angle
O1 C1 Mo1 177.58(12)
O2 C2 Mo1 174.57(11)
C4 C3 C8 122.62(12)
C4 C3 Mo1 74.48(7)
C8 C3 Mo1 74.17(7)
C4 C3 H3 118.7
C8 C3 H3 118.7
Mo1 C3 H3 124.2
C3 C4 C5 117.31(12)
C3 C4 C12 119.97(11)
C5 C4 C12 122.65(11)
C3 C4 Mo1 71.23(7)
C5 C4 Mo1 68.95(7)
C12 C4 Mo1 133.33(9)
C6 C5 C4 122.34(11)
C6 C5 Mo1 72.28(7)
C4 C5 Mo1 76.23(7)
C6 C5 H5 118.8
C4 C5 H5 118.8
Mo1 C5 H5 124.2
C5 C6 C7 117.78(11)
C5 C6 C15 119.07(11)
C7 C6 C15 123.07(12)
C5 C6 Mo1 72.12(7)
C7 C6 Mo1 73.00(7)
C15 C6 Mo1 128.22(9)
C8 C7 C6 121.90(12)
C8 C7 Mo1 75.29(7)
C6 C7 Mo1 71.55(7)
C8 C7 H7 119
C6 C7 H7 119
Mo1 C7 H7 126
C7 C8 C3 117.80(11)
C7 C8 C9 123.55(12)
C3 C8 C9 118.60(11)
C7 C8 Mo1 70.05(7)
C3 C8 Mo1 71.37(7)
C9 C8 Mo1 131.94(8)
C8 C9 C11 113.65(12)
C8 C9 C10 109.23(11)
C11 C9 C10 111.12(13)
C8 C9 H9 107.5
C11 C9 H9 107.5
C10 C9 H9 107.5
C9 C10 H10A 109.5
C9 C10 H10B 109.5
H10A C10 H10B 109.5
C9 C10 H10C 109.5
H10A C10 H10C 109.5
H10B C10 H10C 109.5
C9 C11 H11A 109.5
C9 C11 H11B 109.5
H11A C11 H11B 109.5
C9 C11 H11C 109.5
H11A C11 H11C 109.5
H11B C11 H11C 109.5
C4 C12 C13 113.42(11)
C4 C12 C14 108.54(11)
C13 C12 C14 111.41(11)
C4 C12 H12 107.7
C13 C12 H12 107.7
C14 C12 H12 107.7
C12 C13 H13A 109.5
C12 C13 H13B 109.5
H13A C13 H13B 109.5
C12 C13 H13C 109.5
H13A C13 H13C 109.5
H13B C13 H13C 109.5
C12 C14 H14A 109.5
C12 C14 H14B 109.5
H14A C14 H14B 109.5
C12 C14 H14C 109.5
H14A C14 H14C 109.5
H14B C14 H14C 109.5
C6 C15 C16 113.87(11)
C6 C15 C17 109.48(11)
C16 C15 C17 110.21(12)
C6 C15 H15 107.7
C16 C15 H15 107.7
C17 C15 H15 107.7
C15 C16 H16A 109.5
C15 C16 H16B 109.5
H16A C16 H16B 109.5
C15 C16 H16C 109.5
H16A C16 H16C 109.5
H16B C16 H16C 109.5
C15 C17 H17A 109.5
C15 C17 H17B 109.5
H17A C17 H17B 109.5
C15 C17 H17C 109.5
H17A C17 H17C 109.5
H17B C17 H17C 109.5
O3 C18 Mo2 175.65(12)
O4 C19 Mo2 177.50(12)
C21 C20 C25 122.47(12)
C21 C20 Mo2 74.77(7)
C25 C20 Mo2 74.20(7)
C21 C20 H20 118.8
C25 C20 H20 118.8
Mo2 C20 H20 123.8
C20 C21 C22 117.48(12)
C20 C21 C29 120.32(12)
C22 C21 C29 122.14(11)
C20 C21 Mo2 70.98(7)
C22 C21 Mo2 69.36(7)
C29 C21 Mo2 133.14(9)
C21 C22 C23 122.19(11)
C21 C22 Mo2 75.99(7)
C23 C22 Mo2 72.00(7)
C21 C22 H22 118.9
C23 C22 H22 118.9
Mo2 C22 H22 124.7
C22 C23 C24 117.87(11)
C22 C23 C32 119.87(11)
C24 C23 C32 122.03(11)
C22 C23 Mo2 72.56(7)
C24 C23 Mo2 72.90(7)
C32 C23 Mo2 129.73(8)
C25 C24 C23 121.78(12)
C25 C24 Mo2 75.22(7)
C23 C24 Mo2 71.65(7)
C25 C24 H24 119.1
C23 C24 H24 119.1
Mo2 C24 H24 125.9
C24 C25 C20 117.94(11)
C24 C25 C26 123.09(12)
C20 C25 C26 118.95(11)
C24 C25 Mo2 70.19(7)
C20 C25 Mo2 71.34(7)
C26 C25 Mo2 131.34(9)
C25 C26 C27 113.56(11)
C25 C26 C28 109.32(11)
C27 C26 C28 111.21(13)
C25 C26 H26 107.5
C27 C26 H26 107.5
C28 C26 H26 107.5
C26 C27 H27A 109.5
C26 C27 H27B 109.5
H27A C27 H27B 109.5
C26 C27 H27C 109.5
H27A C27 H27C 109.5
H27B C27 H27C 109.5
C26 C28 H28A 109.5
C26 C28 H28B 109.5
H28A C28 H28B 109.5
C26 C28 H28C 109.5
H28A C28 H28C 109.5
H28B C28 H28C 109.5
C21 C29 C31 113.55(12)
C21 C29 C30 108.78(11)
C31 C29 C30 111.34(12)
C21 C29 H29 107.6
C31 C29 H29 107.6
C30 C29 H29 107.6
C29 C30 H30A 109.5
C29 C30 H30B 109.5
H30A C30 H30B 109.5
C29 C30 H30C 109.5
H30A C30 H30C 109.5
H30B C30 H30C 109.5
C29 C31 H31A 109.5
C29 C31 H31B 109.5
H31A C31 H31B 109.5
C29 C31 H31C 109.5
H31A C31 H31C 109.5
H31B C31 H31C 109.5
C23 C32 C33 114.08(10)
C23 C32 C34 109.22(11)
C33 C32 C34 110.70(12)
C23 C32 H32 107.5
C33 C32 H32 107.5
C34 C32 H32 107.5
C32 C33 H33A 109.5
C32 C33 H33B 109.5
H33A C33 H33B 109.5
C32 C33 H33C 109.5
H33A C33 H33C 109.5
H33B C33 H33C 109.5
C32 C34 H34A 109.5
C32 C34 H34B 109.5
H34A C34 H34B 109.5
C32 C34 H34C 109.5
H34A C34 H34C 109.5
H34B C34 H34C 109.5
C1 Mo1 C2 84.76(5)
C1 Mo1 C5 131.28(5)
C2 Mo1 C5 85.02(5)
C1 Mo1 C6 99.46(5)
C2 Mo1 C6 97.47(5)
C5 Mo1 C6 35.60(4)
C1 Mo1 C7 89.71(5)
C2 Mo1 C7 130.73(5)
C5 Mo1 C7 62.87(4)
C6 Mo1 C7 35.46(4)
C1 Mo1 C3 140.21(5)
C2 Mo1 C3 134.67(5)
C5 Mo1 C3 62.02(4)
C6 Mo1 C3 74.08(4)
C7 Mo1 C3 61.95(4)
C1 Mo1 C8 107.06(5)
C2 Mo1 C8 158.32(5)
C5 Mo1 C8 73.50(4)
C6 Mo1 C8 63.19(4)
C7 Mo1 C8 34.66(4)
C3 Mo1 C8 34.46(4)
C1 Mo1 C4 162.07(5)
C2 Mo1 C4 101.66(5)
C5 Mo1 C4 34.82(4)
C6 Mo1 C4 63.30(4)
C7 Mo1 C4 73.35(4)
C3 Mo1 C4 34.29(4)
C8 Mo1 C4 61.92(4)
C1 Mo1 H1 73.5(7)
C2 Mo1 H1 116.7(7)
C5 Mo1 H1 150.5(7)
C6 Mo1 H1 143.8(7)
C7 Mo1 H1 108.3(7)
C3 Mo1 H1 88.7(7)
C8 Mo1 H1 84.5(7)
C4 Mo1 H1 116.9(7)
C1 Mo1 H2 108.3(7)
C2 Mo1 H2 73.0(7)
C5 Mo1 H2 113.7(7)
C6 Mo1 H2 149.3(7)
C7 Mo1 H2 152.5(7)
C3 Mo1 H2 91.8(7)
C8 Mo1 H2 118.2(7)
C4 Mo1 H2 89.6(7)
H1 Mo1 H2 60.0(10)
C19 Mo2 C18 84.66(6)
C19 Mo2 C23 100.08(5)
C18 Mo2 C23 98.12(5)
C19 Mo2 C22 132.11(5)
C18 Mo2 C22 86.24(5)
C23 Mo2 C22 35.44(4)
C19 Mo2 C24 89.60(5)
C18 Mo2 C24 131.09(5)
C23 Mo2 C24 35.45(4)
C22 Mo2 C24 62.69(4)
C19 Mo2 C20 139.34(5)
C18 Mo2 C20 135.75(5)
C23 Mo2 C20 73.97(4)
C22 Mo2 C20 61.86(4)
C24 Mo2 C20 61.91(4)
C19 Mo2 C25 106.37(5)
C18 Mo2 C25 159.21(5)
C23 Mo2 C25 63.06(4)
C22 Mo2 C25 73.26(4)
C24 Mo2 C25 34.58(4)
C20 Mo2 C25 34.46(4)
C19 Mo2 C21 162.10(5)
C18 Mo2 C21 102.86(5)
C23 Mo2 C21 63.05(4)
C22 Mo2 C21 34.65(4)
C24 Mo2 C21 73.16(4)
C20 Mo2 C21 34.25(4)
C25 Mo2 C21 61.78(4)
C19 Mo2 H1 108.5(7)
C18 Mo2 H1 72.8(7)
C23 Mo2 H1 148.7(7)
C22 Mo2 H1 113.3(7)
C24 Mo2 H1 152.4(7)
C20 Mo2 H1 91.6(7)
C25 Mo2 H1 118.2(7)
C21 Mo2 H1 89.3(7)
C19 Mo2 H2 73.6(7)
C18 Mo2 H2 115.8(7)
C23 Mo2 H2 144.3(7)
C22 Mo2 H2 149.6(7)
C24 Mo2 H2 108.8(7)
C20 Mo2 H2 88.1(7)
C25 Mo2 H2 84.6(7)
C21 Mo2 H2 116.0(7)
H1 Mo2 H2 59.6(10)

loop_
_geom_bond_atom_site_label_1
_geom_bond_atom_site_label_2
_geom_bond_distance
C1 O1 1.1632(17)
C1 Mo1 1.9429(14)
C2 O2 1.1583(16)
C2 Mo1 1.9544(13)
C3 C4 1.4107(17)
C3 C8 1.4157(18)
C3 Mo1 2.3709(12)
C3 H3 0.95
C4 C5 1.4185(18)
C4 C12 1.5121(18)
C4 Mo1 2.4127(12)
C5 C6 1.4181(18)
C5 Mo1 2.3184(12)
C5 H5 0.95
C6 C7 1.4190(17)
C6 C15 1.5158(18)
C6 Mo1 2.3205(12)
C7 C8 1.4153(18)
C7 Mo1 2.3394(12)
C7 H7 0.95
C8 C9 1.5099(17)
C8 Mo1 2.4071(12)
C9 C11 1.518(2)
C9 C10 1.526(2)
C9 H9 1
C10 H10A 0.98
C10 H10B 0.98
C10 H10C 0.98
C11 H11A 0.98
C11 H11B 0.98
C11 H11C 0.98
C12 C13 1.5215(19)
C12 C14 1.5369(18)
C12 H12 1
C13 H13A 0.98
C13 H13B 0.98
C13 H13C 0.98
C14 H14A 0.98
C14 H14B 0.98
C14 H14C 0.98
C15 C16 1.5253(19)
C15 C17 1.5323(19)
C15 H15 1
C16 H16A 0.98
C16 H16B 0.98
C16 H16C 0.98
C17 H17A 0.98
C17 H17B 0.98
C17 H17C 0.98
C18 O3 1.1554(17)
C18 Mo2 1.9563(14)
C19 O4 1.1634(17)
C19 Mo2 1.9449(14)
C20 C21 1.4108(17)
C20 C25 1.4155(18)
C20 Mo2 2.3699(13)
C20 H20 0.95
C21 C22 1.4172(18)
C21 C29 1.5136(18)
C21 Mo2 2.4187(13)
C22 C23 1.4179(18)
C22 Mo2 2.3328(12)
C22 H22 0.95
C23 C24 1.4210(17)
C23 C32 1.5141(17)
C23 Mo2 2.3257(12)
C24 C25 1.4128(17)
C24 Mo2 2.3419(12)
C24 H24 0.95
C25 C26 1.5137(17)
C25 Mo2 2.4068(12)
C26 C27 1.519(2)
C26 C28 1.529(2)
C26 H26 1
C27 H27A 0.98
C27 H27B 0.98
C27 H27C 0.98
C28 H28A 0.98
C28 H28B 0.98
C28 H28C 0.98
C29 C31 1.519(2)
C29 C30 1.5332(19)
C29 H29 1
C30 H30A 0.98
C30 H30B 0.98
C30 H30C 0.98
C31 H31A 0.98
C31 H31B 0.98
C31 H31C 0.98
C32 C33 1.5248(19)
C32 C34 1.5314(18)
C32 H32 1
C33 H33A 0.98
C33 H33B 0.98
C33 H33C 0.98
C34 H34A 0.98
C34 H34B 0.98
C34 H34C 0.98
Mo1 H1 1.87(2)
Mo1 H2 1.84(2)
Mo2 H1 1.86(2)
Mo2 H2 1.88(2)
